data_7106807
loop_
_publ_author_name
'John Davenport'
'Osama Musa'
'Martin Paterson'
'Marc-Oliver Piepenbrock'
'Katharina Fucke'
'Jonathan Steed'

_publ_section_title
;
 A simple chemical model for clathrate hydrate inhibition by
 polyvinylcaprolactam
;
_journal_name_full Chem.Commun.
_journal_page_first 9891
_journal_paper_doi 10.1039/c1cc13556b
_journal_volume 47
_journal_year 2011
_chemical_formula_moiety 'C16 H28 N2 O2'
_chemical_formula_sum 'C16 H28 N2 O2'
_chemical_formula_weight 280.40
_chemical_name_systematic
;
?
;
_space_group_IT_number 14
_symmetry_cell_setting monoclinic
_symmetry_space_group_name_Hall '-P 2ybc'
_symmetry_space_group_name_H-M 'P 1 21/c 1'
_atom_sites_solution_hydrogens geom
_atom_sites_solution_primary direct
_atom_sites_solution_secondary difmap
_audit_creation_method SHELXL-97
_cell_angle_alpha 90.00
_cell_angle_beta 96.050(3)
_cell_angle_gamma 90.00
_cell_formula_units_Z 4
_cell_length_a 12.540(3)
_cell_length_b 12.897(3)
_cell_length_c 9.964(2)
_cell_measurement_reflns_used 6622
_cell_measurement_temperature 150(2)
_cell_measurement_theta_max 27.36
_cell_measurement_theta_min 2.20
_cell_volume 1602.5(6)
_computing_cell_refinement 'Bruker SAINT'
_computing_data_collection 'Bruker APEX2'
_computing_data_reduction 'Bruker SAINT'
_computing_structure_refinement 'SHELXL-97 (Sheldrick, 1997)'
_computing_structure_solution 'SHELXS-97 (Sheldrick, 1990)'
_diffrn_ambient_temperature 150(2)
_diffrn_measured_fraction_theta_full 0.991
_diffrn_measured_fraction_theta_max 0.991
_diffrn_radiation_source 'Diamond Light Source, Didcot, UK'
_diffrn_radiation_type synchrotron
_diffrn_radiation_wavelength 0.68890
_diffrn_reflns_av_R_equivalents 0.0716
_diffrn_reflns_av_sigmaI/netI 0.0625
_diffrn_reflns_limit_h_max 16
_diffrn_reflns_limit_h_min -16
_diffrn_reflns_limit_k_max 17
_diffrn_reflns_limit_k_min -16
_diffrn_reflns_limit_l_max 13
_diffrn_reflns_limit_l_min -13
_diffrn_reflns_number 15488
_diffrn_reflns_theta_full 27.37
_diffrn_reflns_theta_max 27.37
_diffrn_reflns_theta_min 2.20
_exptl_absorpt_coefficient_mu 0.076
_exptl_absorpt_correction_type none
_exptl_crystal_colour yellow
_exptl_crystal_density_diffrn 1.162
_exptl_crystal_density_method 'not measured'
_exptl_crystal_description plate
_exptl_crystal_F_000 616
_exptl_crystal_size_max 0.02
_exptl_crystal_size_mid 0.02
_exptl_crystal_size_min 0.001
_refine_diff_density_max 0.295
_refine_diff_density_min -0.214
_refine_diff_density_rms 0.054
_refine_ls_extinction_coef 0.24(2)
_refine_ls_extinction_expression Fc^*^=kFc[1+0.001xFc^2^\l^3^/sin(2\q)]^-1/4^
_refine_ls_extinction_method SHELXL
_refine_ls_goodness_of_fit_ref 1.101
_refine_ls_hydrogen_treatment constr
_refine_ls_matrix_type full
_refine_ls_number_parameters 183
_refine_ls_number_reflns 3955
_refine_ls_number_restraints 0
_refine_ls_restrained_S_all 1.101
_refine_ls_R_factor_all 0.0708
_refine_ls_R_factor_gt 0.0571
_refine_ls_shift/su_max 0.000
_refine_ls_shift/su_mean 0.000
_refine_ls_structure_factor_coef Fsqd
_refine_ls_weighting_details 'calc w=1/[\s^2^(Fo^2^)+(0.0792P)^2^+0.1857P] where P=(Fo^2^+2Fc^2^)/3'
_refine_ls_weighting_scheme calc
_refine_ls_wR_factor_gt 0.1499
_refine_ls_wR_factor_ref 0.1590
_reflns_number_gt 3085
_reflns_number_total 3955
_reflns_threshold_expression >2sigma(I)
_cod_data_source_file c1cc13556b.txt
_cod_data_source_block vcl
_cod_original_sg_symbol_H-M P21/c
_cod_database_code 7106807

loop_
_symmetry_equiv_pos_as_xyz
'x, y, z'
'-x, y+1/2, -z+1/2'
'-x, -y, -z'
'x, -y-1/2, z-1/2'

loop_
_atom_site_label
_atom_site_type_symbol
_atom_site_fract_x
_atom_site_fract_y
_atom_site_fract_z
_atom_site_U_iso_or_equiv
_atom_site_adp_type
_atom_site_occupancy
_atom_site_symmetry_multiplicity
_atom_site_calc_flag
_atom_site_refinement_flags
_atom_site_disorder_assembly
_atom_site_disorder_group
N1 N 0.74433(8) 0.84023(8) 0.12954(11) 0.0324(3) Uani 1 1 d . . .
O1 O 0.69749(10) 0.68431(8) 0.03595(12) 0.0550(3) Uani 1 1 d . . .
C8 C 0.83989(10) 0.84526(10) 0.05514(13) 0.0361(3) Uani 1 1 d . . .
H8 H 0.8456 0.7771 0.0086 0.043 Uiso 1 1 calc R . .
C6 C 0.72293(9) 0.92711(9) 0.21801(13) 0.0333(3) Uani 1 1 d . . .
H6A H 0.7849 0.9750 0.2239 0.040 Uiso 1 1 calc R . .
H6B H 0.7171 0.8998 0.3098 0.040 Uiso 1 1 calc R . .
O2 O 1.11179(9) 0.63672(8) 0.28865(13) 0.0576(3) Uani 1 1 d . . .
C10 C 0.95080(10) 0.78141(11) 0.26458(15) 0.0403(3) Uani 1 1 d . . .
H10A H 0.8889 0.7909 0.3174 0.048 Uiso 1 1 calc R . .
H10B H 0.9463 0.7106 0.2259 0.048 Uiso 1 1 calc R . .
C1 C 0.68061(11) 0.75556(10) 0.11391(14) 0.0384(3) Uani 1 1 d . . .
C9 C 0.94283(10) 0.85953(10) 0.15029(14) 0.0378(3) Uani 1 1 d . . .
H9A H 1.0056 0.8517 0.0986 0.045 Uiso 1 1 calc R . .
H9B H 0.9444 0.9305 0.1883 0.045 Uiso 1 1 calc R . .
N2 N 1.04986(9) 0.79040(9) 0.35545(11) 0.0381(3) Uani 1 1 d . . .
C12 C 1.22476(12) 0.72981(11) 0.45511(16) 0.0453(4) Uani 1 1 d . . .
H12A H 1.2660 0.6642 0.4613 0.054 Uiso 1 1 calc R . .
H12B H 1.2047 0.7460 0.5462 0.054 Uiso 1 1 calc R . .
C11 C 1.12368(11) 0.71463(10) 0.35978(14) 0.0395(3) Uani 1 1 d . . .
C5 C 0.62144(11) 0.98842(12) 0.17223(15) 0.0436(3) Uani 1 1 d . . .
H5A H 0.6277 1.0583 0.2133 0.052 Uiso 1 1 calc R . .
H5B H 0.6164 0.9972 0.0731 0.052 Uiso 1 1 calc R . .
C7 C 0.82866(12) 0.92844(12) -0.05342(15) 0.0453(4) Uani 1 1 d . . .
H7A H 0.7644 0.9148 -0.1158 0.068 Uiso 1 1 calc R . .
H7B H 0.8920 0.9276 -0.1032 0.068 Uiso 1 1 calc R . .
H7C H 0.8223 0.9965 -0.0113 0.068 Uiso 1 1 calc R . .
C16 C 1.06393(12) 0.88576(11) 0.43629(15) 0.0457(4) Uani 1 1 d . . .
H16A H 1.0794 0.8664 0.5325 0.055 Uiso 1 1 calc R . .
H16B H 0.9956 0.9248 0.4266 0.055 Uiso 1 1 calc R . .
C2 C 0.58471(12) 0.75148(12) 0.19322(16) 0.0486(4) Uani 1 1 d . . .
H2A H 0.6090 0.7633 0.2898 0.058 Uiso 1 1 calc R . .
H2B H 0.5529 0.6812 0.1847 0.058 Uiso 1 1 calc R . .
C13 C 1.29630(12) 0.81683(12) 0.41026(18) 0.0498(4) Uani 1 1 d . . .
H13A H 1.3714 0.8029 0.4471 0.060 Uiso 1 1 calc R . .
H13B H 1.2934 0.8159 0.3106 0.060 Uiso 1 1 calc R . .
C15 C 1.15251(13) 0.95650(11) 0.39830(18) 0.0505(4) Uani 1 1 d . . .
H15A H 1.1391 1.0274 0.4309 0.061 Uiso 1 1 calc R . .
H15B H 1.1492 0.9595 0.2987 0.061 Uiso 1 1 calc R . .
C4 C 0.51874(11) 0.93828(14) 0.20871(18) 0.0542(4) Uani 1 1 d . . .
H4A H 0.4575 0.9840 0.1782 0.065 Uiso 1 1 calc R . .
H4B H 0.5222 0.9324 0.3081 0.065 Uiso 1 1 calc R . .
C3 C 0.49825(11) 0.83143(14) 0.14695(17) 0.0544(4) Uani 1 1 d . . .
H3A H 0.4935 0.8376 0.0475 0.065 Uiso 1 1 calc R . .
H3B H 0.4282 0.8059 0.1706 0.065 Uiso 1 1 calc R . .
C14 C 1.26504(13) 0.92343(12) 0.45464(19) 0.0541(4) Uani 1 1 d . . .
H14A H 1.3171 0.9744 0.4261 0.065 Uiso 1 1 calc R . .
H14B H 1.2699 0.9249 0.5544 0.065 Uiso 1 1 calc R . .

loop_
_atom_site_aniso_label
_atom_site_aniso_U_11
_atom_site_aniso_U_22
_atom_site_aniso_U_33
_atom_site_aniso_U_23
_atom_site_aniso_U_13
_atom_site_aniso_U_12
N1 0.0364(5) 0.0267(5) 0.0343(6) -0.0026(4) 0.0049(4) -0.0009(4)
O1 0.0723(7) 0.0351(6) 0.0572(7) -0.0140(5) 0.0052(5) -0.0069(5)
C8 0.0427(6) 0.0331(6) 0.0336(7) 0.0016(5) 0.0085(5) 0.0030(5)
C6 0.0340(6) 0.0295(6) 0.0359(7) -0.0053(5) 0.0017(5) -0.0007(4)
O2 0.0645(7) 0.0371(6) 0.0665(8) -0.0111(5) -0.0155(6) 0.0153(5)
C10 0.0381(6) 0.0398(7) 0.0429(8) 0.0085(6) 0.0037(5) 0.0037(5)
C1 0.0460(7) 0.0309(6) 0.0368(7) 0.0005(5) -0.0027(5) -0.0040(5)
C9 0.0362(6) 0.0388(7) 0.0396(7) 0.0060(5) 0.0094(5) 0.0047(5)
N2 0.0409(6) 0.0354(6) 0.0377(6) 0.0009(5) 0.0031(4) 0.0084(4)
C12 0.0493(8) 0.0352(7) 0.0490(8) 0.0044(6) -0.0063(6) 0.0081(6)
C11 0.0471(7) 0.0310(6) 0.0394(7) 0.0034(5) 0.0005(5) 0.0078(5)
C5 0.0434(7) 0.0406(7) 0.0459(8) -0.0047(6) -0.0007(6) 0.0080(5)
C7 0.0511(8) 0.0473(8) 0.0378(8) 0.0091(6) 0.0059(6) 0.0026(6)
C16 0.0526(8) 0.0420(8) 0.0433(8) -0.0067(6) 0.0089(6) 0.0138(6)
C2 0.0511(8) 0.0476(8) 0.0466(9) 0.0003(6) 0.0031(6) -0.0186(6)
C13 0.0418(7) 0.0503(9) 0.0566(9) 0.0053(7) 0.0017(6) 0.0063(6)
C15 0.0611(9) 0.0323(7) 0.0574(10) -0.0022(6) 0.0033(7) 0.0072(6)
C4 0.0356(7) 0.0706(11) 0.0558(10) -0.0098(8) 0.0019(6) 0.0089(7)
C3 0.0343(7) 0.0762(11) 0.0519(9) -0.0083(8) 0.0016(6) -0.0112(7)
C14 0.0572(9) 0.0411(8) 0.0623(11) 0.0013(7) -0.0018(7) -0.0035(7)

loop_
_atom_type_symbol
_atom_type_description
_atom_type_scat_dispersion_real
_atom_type_scat_dispersion_imag
_atom_type_scat_source
C C 0.0033 0.0016 'International Tables Vol C Tables 4.2.6.8 and 6.1.1.4'
H H 0.0000 0.0000 'International Tables Vol C Tables 4.2.6.8 and 6.1.1.4'
N N 0.0061 0.0033 'International Tables Vol C Tables 4.2.6.8 and 6.1.1.4'
O O 0.0106 0.0060 'International Tables Vol C Tables 4.2.6.8 and 6.1.1.4'

loop_
_geom_angle_atom_site_label_1
_geom_angle_atom_site_label_2
_geom_angle_atom_site_label_3
_geom_angle
_geom_angle_site_symmetry_1
_geom_angle_site_symmetry_3
_geom_angle_publ_flag
C1 N1 C6 122.84(11) . . ?
C1 N1 C8 118.62(11) . . ?
C6 N1 C8 118.54(10) . . ?
N1 C8 C7 111.68(11) . . ?
N1 C8 C9 111.77(11) . . ?
C7 C8 C9 111.41(11) . . ?
N1 C8 H8 107.2 . . ?
C7 C8 H8 107.2 . . ?
C9 C8 H8 107.2 . . ?
N1 C6 C5 114.54(10) . . ?
N1 C6 H6A 108.6 . . ?
C5 C6 H6A 108.6 . . ?
N1 C6 H6B 108.6 . . ?
C5 C6 H6B 108.6 . . ?
H6A C6 H6B 107.6 . . ?
N2 C10 C9 113.38(11) . . ?
N2 C10 H10A 108.9 . . ?
C9 C10 H10A 108.9 . . ?
N2 C10 H10B 108.9 . . ?
C9 C10 H10B 108.9 . . ?
H10A C10 H10B 107.7 . . ?
O1 C1 N1 122.31(13) . . ?
O1 C1 C2 120.16(12) . . ?
N1 C1 C2 117.52(12) . . ?
C10 C9 C8 111.72(11) . . ?
C10 C9 H9A 109.3 . . ?
C8 C9 H9A 109.3 . . ?
C10 C9 H9B 109.3 . . ?
C8 C9 H9B 109.3 . . ?
H9A C9 H9B 107.9 . . ?
C11 N2 C10 119.97(12) . . ?
C11 N2 C16 123.24(12) . . ?
C10 N2 C16 116.77(11) . . ?
C11 C12 C13 112.88(12) . . ?
C11 C12 H12A 109.0 . . ?
C13 C12 H12A 109.0 . . ?
C11 C12 H12B 109.0 . . ?
C13 C12 H12B 109.0 . . ?
H12A C12 H12B 107.8 . . ?
O2 C11 N2 122.31(13) . . ?
O2 C11 C12 120.65(12) . . ?
N2 C11 C12 117.03(12) . . ?
C4 C5 C6 114.15(13) . . ?
C4 C5 H5A 108.7 . . ?
C6 C5 H5A 108.7 . . ?
C4 C5 H5B 108.7 . . ?
C6 C5 H5B 108.7 . . ?
H5A C5 H5B 107.6 . . ?
C8 C7 H7A 109.5 . . ?
C8 C7 H7B 109.5 . . ?
H7A C7 H7B 109.5 . . ?
C8 C7 H7C 109.5 . . ?
H7A C7 H7C 109.5 . . ?
H7B C7 H7C 109.5 . . ?
N2 C16 C15 114.54(12) . . ?
N2 C16 H16A 108.6 . . ?
C15 C16 H16A 108.6 . . ?
N2 C16 H16B 108.6 . . ?
C15 C16 H16B 108.6 . . ?
H16A C16 H16B 107.6 . . ?
C1 C2 C3 113.40(13) . . ?
C1 C2 H2A 108.9 . . ?
C3 C2 H2A 108.9 . . ?
C1 C2 H2B 108.9 . . ?
C3 C2 H2B 108.9 . . ?
H2A C2 H2B 107.7 . . ?
C14 C13 C12 113.81(14) . . ?
C14 C13 H13A 108.8 . . ?
C12 C13 H13A 108.8 . . ?
C14 C13 H13B 108.8 . . ?
C12 C13 H13B 108.8 . . ?
H13A C13 H13B 107.7 . . ?
C16 C15 C14 114.46(13) . . ?
C16 C15 H15A 108.6 . . ?
C14 C15 H15A 108.6 . . ?
C16 C15 H15B 108.6 . . ?
C14 C15 H15B 108.6 . . ?
H15A C15 H15B 107.6 . . ?
C5 C4 C3 113.61(13) . . ?
C5 C4 H4A 108.8 . . ?
C3 C4 H4A 108.8 . . ?
C5 C4 H4B 108.8 . . ?
C3 C4 H4B 108.8 . . ?
H4A C4 H4B 107.7 . . ?
C4 C3 C2 113.85(12) . . ?
C4 C3 H3A 108.8 . . ?
C2 C3 H3A 108.8 . . ?
C4 C3 H3B 108.8 . . ?
C2 C3 H3B 108.8 . . ?
H3A C3 H3B 107.7 . . ?
C13 C14 C15 113.97(14) . . ?
C13 C14 H14A 108.8 . . ?
C15 C14 H14A 108.8 . . ?
C13 C14 H14B 108.8 . . ?
C15 C14 H14B 108.8 . . ?
H14A C14 H14B 107.7 . . ?

loop_
_geom_bond_atom_site_label_1
_geom_bond_atom_site_label_2
_geom_bond_distance
_geom_bond_site_symmetry_2
_geom_bond_publ_flag
N1 C1 1.3524(16) . ?
N1 C6 1.4679(16) . ?
N1 C8 1.4754(16) . ?
O1 C1 1.2358(17) . ?
C8 C7 1.5194(19) . ?
C8 C9 1.5300(19) . ?
C8 H8 1.0000 . ?
C6 C5 1.5266(17) . ?
C6 H6A 0.9900 . ?
C6 H6B 0.9900 . ?
O2 C11 1.2296(17) . ?
C10 N2 1.4626(17) . ?
C10 C9 1.5159(18) . ?
C10 H10A 0.9900 . ?
C10 H10B 0.9900 . ?
C1 C2 1.508(2) . ?
C9 H9A 0.9900 . ?
C9 H9B 0.9900 . ?
N2 C11 1.3436(16) . ?
N2 C16 1.4706(18) . ?
C12 C11 1.5144(19) . ?
C12 C13 1.533(2) . ?
C12 H12A 0.9900 . ?
C12 H12B 0.9900 . ?
C5 C4 1.519(2) . ?
C5 H5A 0.9900 . ?
C5 H5B 0.9900 . ?
C7 H7A 0.9800 . ?
C7 H7B 0.9800 . ?
C7 H7C 0.9800 . ?
C16 C15 1.516(2) . ?
C16 H16A 0.9900 . ?
C16 H16B 0.9900 . ?
C2 C3 1.532(2) . ?
C2 H2A 0.9900 . ?
C2 H2B 0.9900 . ?
C13 C14 1.509(2) . ?
C13 H13A 0.9900 . ?
C13 H13B 0.9900 . ?
C15 C14 1.524(2) . ?
C15 H15A 0.9900 . ?
C15 H15B 0.9900 . ?
C4 C3 1.520(2) . ?
C4 H4A 0.9900 . ?
C4 H4B 0.9900 . ?
C3 H3A 0.9900 . ?
C3 H3B 0.9900 . ?
C14 H14A 0.9900 . ?
C14 H14B 0.9900 . ?
